data_2102073
loop_
_publ_author_name
'Eggenweiler, U.'
'Keller, E.'
'Kr\"amer, V.'

_publ_section_title
;
 Redetermination of the crystal structures of the `Arppe compound'
 Bi~24~O~31~Cl~10~ and the isomorphous Bi~24~O~31~Br~10~
;
_journal_issue 3
_journal_name_full 'Acta Crystallographica Section B'
_journal_page_first 431
_journal_page_last 437
_journal_paper_doi 10.1107/S0108768100000550
_journal_volume 56
_journal_year 2000
_chemical_formula_sum 'Bi24 Br10 O31'
_chemical_formula_weight 6310.62
_chemical_name_systematic
;
 ?
;
_space_group_IT_number 12
_symmetry_cell_setting monoclinic
_symmetry_space_group_name_Hall '-A 2y'
_symmetry_space_group_name_H-M 'A 1 2/m 1'
_audit_creation_method SHELXL-97
_cell_angle_alpha 90.00
_cell_angle_beta 90.197(12)
_cell_angle_gamma 90.00
_cell_formula_units_Z 1
_cell_length_a 10.141(7)
_cell_length_b 4.005(3)
_cell_length_c 29.977(19)
_cell_measurement_reflns_used 8153
_cell_measurement_temperature 293(2)
_cell_measurement_theta_max 28.03
_cell_measurement_theta_min 1.36
_cell_volume 1217.5(15)
_computing_cell_refinement 'Bruker SMART'
_computing_data_collection 'Bruker SMART'
_computing_data_reduction 'Bruker SHELXTL'
_computing_molecular_graphics 'SCHAKAL 97 (Keller, 1997)'
_computing_publication_material 'SHELXL-97 (Sheldrick, 1997)'
_computing_structure_refinement 'SHELXL-97 (Sheldrick, 1997)'
_computing_structure_solution 'SHELXS-97 (Sheldrick, 1990)'
_diffrn_ambient_temperature 293(2)
_diffrn_measured_fraction_theta_full .940
_diffrn_measured_fraction_theta_max .940
_diffrn_measurement_device_type 'CCD area detector'
_diffrn_measurement_method 'phi and omega scans'
_diffrn_radiation_monochromator graphite
_diffrn_radiation_source 'fine-focus sealed tube'
_diffrn_radiation_type MoK\a
_diffrn_radiation_wavelength .71073
_diffrn_reflns_av_R_equivalents .1275
_diffrn_reflns_av_sigmaI/netI .0631
_diffrn_reflns_limit_h_max 13
_diffrn_reflns_limit_h_min -13
_diffrn_reflns_limit_k_max 5
_diffrn_reflns_limit_k_min 0
_diffrn_reflns_limit_l_max 39
_diffrn_reflns_limit_l_min 0
_diffrn_reflns_number 8153
_diffrn_reflns_theta_full 28.30
_diffrn_reflns_theta_max 28.30
_diffrn_reflns_theta_min 1.36
_diffrn_standards_number 0
_exptl_absorpt_coefficient_mu 94.636
_exptl_absorpt_correction_T_max .2685
_exptl_absorpt_correction_T_min .0204
_exptl_absorpt_correction_type integration
_exptl_absorpt_process_details 'XPREP / Bruker SHELXTL'
_exptl_crystal_colour 'pale brown'
_exptl_crystal_density_diffrn 8.607
_exptl_crystal_density_method 'not measured'
_exptl_crystal_description needle
_exptl_crystal_F_000 2590
_exptl_crystal_size_max .25
_exptl_crystal_size_mid .035
_exptl_crystal_size_min .015
_refine_diff_density_max 6.075
_refine_diff_density_min -5.916
_refine_ls_extinction_coef .00025(4)
_refine_ls_extinction_method SHELXL
_refine_ls_goodness_of_fit_ref .913
_refine_ls_hydrogen_treatment mixed
_refine_ls_matrix_type full
_refine_ls_number_parameters 84
_refine_ls_number_reflns 1627
_refine_ls_number_restraints 0
_refine_ls_restrained_S_all .913
_refine_ls_R_factor_all .1074
_refine_ls_R_factor_gt .0640
_refine_ls_shift/su_max .000
_refine_ls_shift/su_mean .000
_refine_ls_structure_factor_coef Fsqd
_refine_ls_weighting_details 'calc w=1/[\s^2^(Fo^2^)+(0.1089P)^2^+0.0000P] where P=(Fo^2^+2Fc^2^)/3'
_refine_ls_weighting_scheme calc
_refine_ls_wR_factor_ref .1862
_reflns_number_gt 882
_reflns_number_total 1627
_reflns_threshold_expression >2sigma(I)
_cod_data_source_file jz0008.cif
_cod_data_source_block bi24obr
_cod_original_cell_volume 1217.5(14)
_cod_original_sg_symbol_H-M A2/m
_cod_database_code 2102073

loop_
_symmetry_equiv_pos_as_xyz
'x, y, z'
'-x, y, -z'
'x, y+1/2, z+1/2'
'-x, y+1/2, -z+1/2'
'-x, -y, -z'
'x, -y, z'
'-x, -y+1/2, -z+1/2'
'x, -y+1/2, z+1/2'

loop_
_atom_site_label
_atom_site_fract_x
_atom_site_fract_y
_atom_site_fract_z
_atom_site_U_iso_or_equiv
_atom_site_adp_type
_atom_site_calc_flag
_atom_site_refinement_flags
_atom_site_occupancy
_atom_site_type_symbol
Bi1 .08569(15) .0000 .05880(6) .0480(6) Uani d S 1 Bi
Bi2 .25344(12) .0000 .17509(4) .0228(4) Uani d S 1 Bi
Bi3 .43453(12) .0000 .29464(4) .0108(3) Uani d S 1 Bi
Bi4 .60015(11) .0000 .41348(4) .0114(3) Uani d S 1 Bi
Bi5 .77636(17) .0000 .53264(5) .0309(5) Uani d S 1 Bi
Bi6 .92640(17) .0000 .65308(5) .0317(5) Uani d S 1 Bi
Br1 .5000 .0000 .0000 .0151(10) Uani d S 1 Br
Br2 .6637(3) .0000 .11904(11) .0190(8) Uani d S 1 Br
Br3 .8179(4) .0000 .24020(13) .0234(8) Uani d S 1 Br
O1 .138(2) .0000 -.0158(8) .027(6) Uiso d S 1 O
O2 .3097(19) .0000 .1043(7) .011(4) Uiso d S 1 O
O3 .478(2) .0000 .2228(8) .020(5) Uiso d S 1 O
O4 .6112(19) .0000 .3378(7) .013(4) Uiso d S 1 O
O5 .778(2) .0000 .4542(7) .019(5) Uiso d S 1 O
O6 .931(2) .0000 .5837(8) .021(5) Uiso d S 1 O
O7 1.146(4) .0000 .6472(15) .024(11) Uiso d SP .50 O
O8 1.083(7) 1.309(19) .643(2) .036(18) Uiso d P .25 O
O8A 1.021(5) .45(2) .6458(18) .024(17) Uiso d P .25 O
O9 1.0000 .0000 .5000 .021(14) Uiso d SP .50 O

loop_
_atom_site_aniso_label
_atom_site_aniso_U_11
_atom_site_aniso_U_22
_atom_site_aniso_U_33
_atom_site_aniso_U_12
_atom_site_aniso_U_13
_atom_site_aniso_U_23
Bi1 .0223(9) .0802(15) .0414(11) .000 .0109(8) .000
Bi2 .0167(7) .0407(10) .0109(7) .000 -.0004(6) .000
Bi3 .0137(6) .0070(6) .0116(6) .000 .0014(5) .000
Bi4 .0103(6) .0085(6) .0153(7) .000 -.0020(5) .000
Bi5 .0493(10) .0245(9) .0187(8) .000 -.0097(7) .000
Bi6 .0351(9) .0383(9) .0217(8) .000 .0122(6) .000
Br1 .016(2) .009(2) .021(3) .000 .0009(19) .000
Br2 .0213(18) .0160(16) .0196(19) .000 .0004(14) .000
Br3 .026(2) .0184(18) .026(2) .000 .0012(16) .000

loop_
_atom_type_symbol
_atom_type_description
_atom_type_scat_dispersion_real
_atom_type_scat_dispersion_imag
_atom_type_scat_source
O O .0106 .0060 'International Tables Vol C Tables 4.2.6.8 and 6.1.1.4'
Br Br -.2901 2.4595 'International Tables Vol C Tables 4.2.6.8 and 6.1.1.4'
Bi Bi -4.1077 10.2566 'International Tables Vol C Tables 4.2.6.8 and 6.1.1.4'

loop_
_geom_angle_atom_site_label_1
_geom_angle_atom_site_label_2
_geom_angle_atom_site_label_3
_geom_angle_site_symmetry_1
_geom_angle_site_symmetry_3
_geom_angle
O1 Bi1 O5 . 7_655 73.4(6)
O1 Bi1 O5 . 7_645 73.4(6)
O5 Bi1 O5 7_655 7_645 108.8(8)
O1 Bi1 O1 . 5 74.0(9)
O5 Bi1 O1 7_655 5 114.1(5)
O5 Bi1 O1 7_645 5 114.1(5)
O1 Bi1 O8 . 8_464 158.9(17)
O5 Bi1 O8 7_655 8_464 85.6(17)
O5 Bi1 O8 7_645 8_464 113.3(16)
O1 Bi1 O8 5 8_464 117.4(17)
O1 Bi1 O8 . 3_434 158.9(17)
O5 Bi1 O8 7_655 3_434 113.3(16)
O5 Bi1 O8 7_645 3_434 85.6(17)
O1 Bi1 O8 5 3_434 117.4(17)
O8 Bi1 O8 8_464 3_434 34(3)
O1 Bi1 O2 . . 107.4(8)
O5 Bi1 O2 7_655 . 66.5(5)
O5 Bi1 O2 7_645 . 66.5(5)
O1 Bi1 O2 5 . 178.6(7)
O8 Bi1 O2 8_464 . 61.2(16)
O8 Bi1 O2 3_434 . 61.2(16)
O1 Bi1 O6 . 3_444 114.4(6)
O5 Bi1 O6 7_655 3_444 172.0(7)
O5 Bi1 O6 7_645 3_444 76.3(6)
O1 Bi1 O6 5 3_444 67.9(6)
O8 Bi1 O6 8_464 3_444 86.7(17)
O8 Bi1 O6 3_434 3_444 60.2(16)
O2 Bi1 O6 . 3_444 111.3(5)
O1 Bi1 O6 . 3_454 114.4(6)
O5 Bi1 O6 7_655 3_454 76.3(6)
O5 Bi1 O6 7_645 3_454 172.0(7)
O1 Bi1 O6 5 3_454 67.9(6)
O8 Bi1 O6 8_464 3_454 60.2(16)
O8 Bi1 O6 3_434 3_454 86.7(17)
O2 Bi1 O6 . 3_454 111.3(5)
O6 Bi1 O6 3_444 3_454 98.0(8)
O1 Bi1 O8A . 8_454 175.3(18)
O5 Bi1 O8A 7_655 8_454 103.1(17)
O5 Bi1 O8A 7_645 8_454 110.9(17)
O1 Bi1 O8A 5 8_454 105.2(13)
O8 Bi1 O8A 8_464 8_454 18.1(19)
O8 Bi1 O8A 3_434 8_454 25(2)
O2 Bi1 O8A . 8_454 73.4(12)
O6 Bi1 O8A 3_444 8_454 69.0(17)
O6 Bi1 O8A 3_454 8_454 61.4(17)
O1 Bi1 O8A . 3_444 175.3(18)
O5 Bi1 O8A 7_655 3_444 110.9(17)
O5 Bi1 O8A 7_645 3_444 103.1(17)
O1 Bi1 O8A 5 3_444 105.2(13)
O8 Bi1 O8A 8_464 3_444 25(2)
O8 Bi1 O8A 3_434 3_444 18.1(19)
O2 Bi1 O8A . 3_444 73.4(12)
O6 Bi1 O8A 3_444 3_444 61.4(17)
O6 Bi1 O8A 3_454 3_444 69.0(17)
O8A Bi1 O8A 8_454 3_444 9(4)
O1 Bi1 O9 . 3_444 57.4(3)
O5 Bi1 O9 7_655 3_444 130.8(5)
O5 Bi1 O9 7_645 3_444 59.5(4)
O1 Bi1 O9 5 3_444 54.7(3)
O8 Bi1 O9 8_464 3_444 143.6(17)
O8 Bi1 O9 3_434 3_444 112.9(16)
O2 Bi1 O9 . 3_444 126.0(2)
O6 Bi1 O9 3_444 3_444 57.0(5)
O6 Bi1 O9 3_454 3_444 122.2(4)
O8A Bi1 O9 8_454 3_444 126.0(16)
O8A Bi1 O9 3_444 3_444 118.3(16)
O8 Bi2 O8 3_434 8_464 42(4)
O8 Bi2 O2 3_434 . 77(2)
O8 Bi2 O2 8_464 . 77(2)
O8 Bi2 O7 3_434 3_444 35(2)
O8 Bi2 O7 8_464 3_444 77(2)
O2 Bi2 O7 . 3_444 77.5(11)
O8 Bi2 O7 3_434 3_454 77(2)
O8 Bi2 O7 8_464 3_454 35(2)
O2 Bi2 O7 . 3_454 77.5(11)
O7 Bi2 O7 3_444 3_454 111.3(16)
O8 Bi2 O4 3_434 7_655 133(2)
O8 Bi2 O4 8_464 7_655 95(2)
O2 Bi2 O4 . 7_655 72.6(5)
O7 Bi2 O4 3_444 7_655 150.2(12)
O7 Bi2 O4 3_454 7_655 61.5(10)
O8 Bi2 O4 3_434 7_645 95(2)
O8 Bi2 O4 8_464 7_645 133(2)
O2 Bi2 O4 . 7_645 72.6(5)
O7 Bi2 O4 3_444 7_645 61.5(10)
O7 Bi2 O4 3_454 7_645 150.2(12)
O4 Bi2 O4 7_655 7_645 109.0(8)
O8 Bi2 O8A 3_434 3_444 18(3)
O8 Bi2 O8A 8_464 3_444 28(3)
O2 Bi2 O8A . 3_444 84.8(14)
O7 Bi2 O8A 3_444 3_444 53(2)
O7 Bi2 O8A 3_454 3_444 62(2)
O4 Bi2 O8A 7_655 3_444 122.5(19)
O4 Bi2 O8A 7_645 3_444 113.4(19)
O8 Bi2 O8A 3_434 8_454 28(3)
O8 Bi2 O8A 8_464 8_454 18(3)
O2 Bi2 O8A . 8_454 84.8(14)
O7 Bi2 O8A 3_444 8_454 62(2)
O7 Bi2 O8A 3_454 8_454 53(2)
O4 Bi2 O8A 7_655 8_454 113.4(19)
O4 Bi2 O8A 7_645 8_454 122.5(19)
O8A Bi2 O8A 3_444 8_454 10(4)
O8 Bi2 O3 3_434 . 159(2)
O8 Bi2 O3 8_464 . 159(2)
O2 Bi2 O3 . . 107.0(8)
O7 Bi2 O3 3_444 . 124.2(8)
O7 Bi2 O3 3_454 . 124.2(8)
O4 Bi2 O3 7_655 . 67.1(5)
O4 Bi2 O3 7_645 . 67.1(5)
O8A Bi2 O3 3_444 . 167.2(15)
O8A Bi2 O3 8_454 . 167.2(14)
O8 Bi2 Br3 3_434 7_655 113(2)
O8 Bi2 Br3 8_464 7_655 87(2)
O2 Bi2 Br3 . 7_655 142.84(5)
O7 Bi2 Br3 3_444 7_655 131.6(11)
O7 Bi2 Br3 3_454 7_655 70.5(10)
O4 Bi2 Br3 7_655 7_655 75.6(5)
O4 Bi2 Br3 7_645 7_655 137.4(5)
O8A Bi2 Br3 3_444 7_655 96.4(16)
O8A Bi2 Br3 8_454 7_655 90.5(15)
O3 Bi2 Br3 . 7_655 77.2(4)
O8 Bi2 Br3 3_434 7_645 87(2)
O8 Bi2 Br3 8_464 7_645 113(2)
O2 Bi2 Br3 . 7_645 142.84(5)
O7 Bi2 Br3 3_444 7_645 70.5(10)
O7 Bi2 Br3 3_454 7_645 131.6(11)
O4 Bi2 Br3 7_655 7_645 137.4(5)
O4 Bi2 Br3 7_645 7_645 75.6(5)
O8A Bi2 Br3 3_444 7_645 90.5(15)
O8A Bi2 Br3 8_454 7_645 96.4(16)
O3 Bi2 Br3 . 7_645 77.2(4)
Br3 Bi2 Br3 7_655 7_645 74.31(10)
O3 Bi3 O4 . . 114.2(8)
O3 Bi3 O3 . 7_655 72.1(6)
O4 Bi3 O3 . 7_655 79.4(6)
O3 Bi3 O3 . 7_645 72.1(6)
O4 Bi3 O3 . 7_645 79.4(6)
O3 Bi3 O3 7_655 7_645 125.4(11)
O3 Bi3 Br3 . 7_645 81.5(4)
O4 Bi3 Br3 . 7_645 141.87(18)
O3 Bi3 Br3 7_655 7_645 138.3(5)
O3 Bi3 Br3 7_645 7_645 72.8(5)
O3 Bi3 Br3 . 7_655 81.5(4)
O4 Bi3 Br3 . 7_655 141.87(18)
O3 Bi3 Br3 7_655 7_655 72.8(5)
O3 Bi3 Br3 7_645 7_655 138.3(5)
Br3 Bi3 Br3 7_645 7_655 71.89(9)
O3 Bi3 Br2 . 7_655 143.11(13)
O4 Bi3 Br2 . 7_655 78.1(5)
O3 Bi3 Br2 7_655 7_655 76.8(6)
O3 Bi3 Br2 7_645 7_655 144.3(6)
Br3 Bi3 Br2 7_645 7_655 110.78(10)
Br3 Bi3 Br2 7_655 7_655 70.61(9)
O3 Bi3 Br2 . 7_645 143.11(13)
O4 Bi3 Br2 . 7_645 78.1(5)
O3 Bi3 Br2 7_655 7_645 144.3(6)
O3 Bi3 Br2 7_645 7_645 76.8(6)
Br3 Bi3 Br2 7_645 7_645 70.61(9)
Br3 Bi3 Br2 7_655 7_645 110.78(10)
Br2 Bi3 Br2 7_655 7_645 71.61(9)
O5 Bi4 O2 . 7_655 78.3(5)
O5 Bi4 O2 . 7_645 78.3(5)
O2 Bi4 O2 7_655 7_645 124.2(10)
O5 Bi4 O4 . . 121.1(8)
O2 Bi4 O4 7_655 . 75.2(5)
O2 Bi4 O4 7_645 . 75.2(5)
O5 Bi4 O7 . 5_756 69.3(10)
O2 Bi4 O7 7_655 5_756 62.2(5)
O2 Bi4 O7 7_645 5_756 62.2(5)
O4 Bi4 O7 . 5_756 51.8(9)
O5 Bi4 Br1 . 3 79.8(5)
O2 Bi4 Br1 7_655 3 77.5(5)
O2 Bi4 Br1 7_645 3 144.5(5)
O4 Bi4 Br1 . 3 140.4(2)
O7 Bi4 Br1 5_756 3 132.8(5)
O5 Bi4 Br1 . 3_545 79.8(5)
O2 Bi4 Br1 7_655 3_545 144.5(5)
O2 Bi4 Br1 7_645 3_545 77.5(5)
O4 Bi4 Br1 . 3_545 140.4(2)
O7 Bi4 Br1 5_756 3_545 132.8(5)
Br1 Bi4 Br1 3 3_545 71.37(5)
O5 Bi4 Br2 . 7_645 142.5(2)
O2 Bi4 Br2 7_655 7_645 138.9(5)
O2 Bi4 Br2 7_645 7_645 74.7(5)
O4 Bi4 Br2 . 7_645 76.2(4)
O7 Bi4 Br2 5_756 7_645 117.8(6)
Br1 Bi4 Br2 3 7_645 108.55(7)
Br1 Bi4 Br2 3_545 7_645 69.31(6)
O5 Bi4 Br2 . 7_655 142.5(2)
O2 Bi4 Br2 7_655 7_655 74.7(5)
O2 Bi4 Br2 7_645 7_655 138.9(5)
O4 Bi4 Br2 . 7_655 76.2(4)
O7 Bi4 Br2 5_756 7_655 117.8(6)
Br1 Bi4 Br2 3 7_655 69.31(6)
Br1 Bi4 Br2 3_545 7_655 108.55(7)
Br2 Bi4 Br2 7_645 7_655 70.28(8)
O5 Bi4 Bi2 . 7_645 94.0(5)
O2 Bi4 Bi2 7_655 7_645 98.5(5)
O2 Bi4 Bi2 7_645 7_645 34.7(5)
O4 Bi4 Bi2 . 7_645 41.5(3)
O7 Bi4 Bi2 5_756 7_645 41.0(4)
O6 Bi5 O1 . 7_655 83.2(6)
O6 Bi5 O1 . 7_645 83.2(6)
O1 Bi5 O1 7_655 7_645 126.8(12)
O6 Bi5 O5 . . 133.8(9)
O1 Bi5 O5 7_655 . 76.7(6)
O1 Bi5 O5 7_645 . 76.7(6)
O6 Bi5 O9 . . 67.8(6)
O1 Bi5 O9 7_655 . 63.6(6)
O1 Bi5 O9 7_645 . 63.6(6)
O5 Bi5 O9 . . 66.0(5)
O6 Bi5 Br2 . 3 73.4(5)
O1 Bi5 Br2 7_655 3 77.4(6)
O1 Bi5 Br2 7_645 3 144.4(6)
O5 Bi5 Br2 . 3 138.6(3)
O9 Bi5 Br2 . 3 126.87(6)
O6 Bi5 Br2 . 3_545 73.4(5)
O1 Bi5 Br2 7_655 3_545 144.4(6)
O1 Bi5 Br2 7_645 3_545 77.4(6)
O5 Bi5 Br2 . 3_545 138.6(3)
O9 Bi5 Br2 . 3_545 126.87(6)
Br2 Bi5 Br2 3 3_545 70.49(9)
O6 Bi5 Br1 . 3_545 138.6(3)
O1 Bi5 Br1 7_655 3_545 137.8(6)
O1 Bi5 Br1 7_645 3_545 74.9(6)
O5 Bi5 Br1 . 3_545 74.7(4)
O9 Bi5 Br1 . 3_545 127.61(5)
Br2 Bi5 Br1 3 3_545 105.52(8)
Br2 Bi5 Br1 3_545 3_545 67.77(6)
O6 Bi5 Br1 . 3 138.6(3)
O1 Bi5 Br1 7_655 3 74.9(6)
O1 Bi5 Br1 7_645 3 137.8(6)
O5 Bi5 Br1 . 3 74.7(4)
O9 Bi5 Br1 . 3 127.61(5)
Br2 Bi5 Br1 3 3 67.77(6)
Br2 Bi5 Br1 3_545 3 105.52(8)
Br1 Bi5 Br1 3_545 3 68.06(5)
O8 Bi6 O8 1_545 6_565 75(4)
O8 Bi6 O8A 1_545 . 24(2)
O8 Bi6 O8A 6_565 . 99(3)
O8 Bi6 O8A 1_545 6 99(3)
O8 Bi6 O8A 6_565 6 24(2)
O8A Bi6 O8A . 6 122(4)
O8 Bi6 O6 1_545 . 80(2)
O8 Bi6 O6 6_565 . 80(2)
O8A Bi6 O6 . . 83.2(15)
O8A Bi6 O6 6 . 83.2(15)
O8 Bi6 O7 1_545 . 38(2)
O8 Bi6 O7 6_565 . 38(2)
O8A Bi6 O7 . . 61.5(18)
O8A Bi6 O7 6 . 61.5(18)
O6 Bi6 O7 . . 84.0(13)
O8 Bi6 O8A 1_545 6_565 29(2)
O8 Bi6 O8A 6_565 6_565 104(3)
O8A Bi6 O8A . 6_565 5(2)
O8A Bi6 O8A 6 6_565 127(3)
O6 Bi6 O8A . 6_565 84.3(13)
O7 Bi6 O8A . 6_565 66.4(15)
O8 Bi6 O8A 1_545 1_545 104(3)
O8 Bi6 O8A 6_565 1_545 29(2)
O8A Bi6 O8A . 1_545 127(3)
O8A Bi6 O8A 6 1_545 5(2)
O6 Bi6 O8A . 1_545 84.3(13)
O7 Bi6 O8A . 1_545 66.4(14)
O8A Bi6 O8A 6_565 1_545 132(3)
O8 Bi6 O8 1_545 6_575 22(2)
O8 Bi6 O8 6_565 6_575 97(3)
O8A Bi6 O8 . 6_575 2(2)
O8A Bi6 O8 6 6_575 121(2)
O6 Bi6 O8 . 6_575 83.7(13)
O7 Bi6 O8 . 6_575 59.9(13)
O8A Bi6 O8 6_565 6_575 7(2)
O8A Bi6 O8 1_545 6_575 125.9(18)
O8 Bi6 O8 1_545 1_535 97(3)
O8 Bi6 O8 6_565 1_535 22(2)
O8A Bi6 O8 . 1_535 121(2)
O8A Bi6 O8 6 1_535 2(2)
O6 Bi6 O8 . 1_535 83.7(13)
O7 Bi6 O8 . 1_535 59.9(13)
O8A Bi6 O8 6_565 1_535 125.9(17)
O8A Bi6 O8 1_545 1_535 7(2)
O8 Bi6 O8 6_575 1_535 119(3)
O8 Bi6 Br3 1_545 3 91(2)
O8 Bi6 Br3 6_565 3 135.5(19)
O8A Bi6 Br3 . 3 74.0(17)
O8A Bi6 Br3 6 3 137.4(15)
O6 Bi6 Br3 . 3 139.4(3)
O7 Bi6 Br3 . 3 112.2(9)
O8A Bi6 Br3 6_565 3 70.5(14)
O8A Bi6 Br3 1_545 3 136.1(13)
O8 Bi6 Br3 6_575 3 74.5(14)
O8 Bi6 Br3 1_535 3 136.8(13)
O8 Bi6 Br3 1_545 3_545 135.5(19)
O8 Bi6 Br3 6_565 3_545 91(2)
O8A Bi6 Br3 . 3_545 137.4(15)
O8A Bi6 Br3 6 3_545 74.0(17)
O6 Bi6 Br3 . 3_545 139.4(3)
O7 Bi6 Br3 . 3_545 112.2(9)
O8A Bi6 Br3 6_565 3_545 136.1(13)
O8A Bi6 Br3 1_545 3_545 70.5(14)
O8 Bi6 Br3 6_575 3_545 136.8(13)
O8 Bi6 Br3 1_535 3_545 74.5(14)
Br3 Bi6 Br3 3 3_545 70.42(9)
Bi4 Br1 Bi4 3_544 3_554 71.37(5)
Bi4 Br1 Bi4 3_544 7_655 180.00(5)
Bi4 Br1 Bi4 3_554 7_655 108.63(5)
Bi4 Br1 Bi4 3_544 7_645 108.63(5)
Bi4 Br1 Bi4 3_554 7_645 180.00(3)
Bi4 Br1 Bi4 7_655 7_645 71.37(5)
Bi4 Br1 Bi5 3_544 7_645 72.57(5)
Bi4 Br1 Bi5 3_554 7_645 110.69(4)
Bi4 Br1 Bi5 7_655 7_645 107.43(5)
Bi4 Br1 Bi5 7_645 7_645 69.31(4)
Bi4 Br1 Bi5 3_544 3_554 107.43(5)
Bi4 Br1 Bi5 3_554 3_554 69.31(4)
Bi4 Br1 Bi5 7_655 3_554 72.57(5)
Bi4 Br1 Bi5 7_645 3_554 110.69(4)
Bi5 Br1 Bi5 7_645 3_554 180.00(4)
Bi4 Br1 Bi5 3_544 7_655 110.69(4)
Bi4 Br1 Bi5 3_554 7_655 72.57(5)
Bi4 Br1 Bi5 7_655 7_655 69.31(4)
Bi4 Br1 Bi5 7_645 7_655 107.43(5)
Bi5 Br1 Bi5 7_645 7_655 68.06(5)
Bi5 Br1 Bi5 3_554 7_655 111.94(5)
Bi4 Br1 Bi5 3_544 3_544 69.31(4)
Bi4 Br1 Bi5 3_554 3_544 107.43(5)
Bi4 Br1 Bi5 7_655 3_544 110.69(4)
Bi4 Br1 Bi5 7_645 3_544 72.57(5)
Bi5 Br1 Bi5 7_645 3_544 111.94(5)
Bi5 Br1 Bi5 3_554 3_544 68.06(5)
Bi5 Br1 Bi5 7_655 3_544 180.00(4)
Bi3 Br2 Bi3 7_655 7_645 71.61(9)
Bi3 Br2 Bi5 7_655 3_544 177.71(11)
Bi3 Br2 Bi5 7_645 3_544 108.91(5)
Bi3 Br2 Bi5 7_655 3_554 108.91(5)
Bi3 Br2 Bi5 7_645 3_554 177.71(11)
Bi5 Br2 Bi5 3_544 3_554 70.49(9)
Bi3 Br2 Bi4 7_655 7_645 108.84(10)
Bi3 Br2 Bi4 7_645 7_645 69.48(6)
Bi5 Br2 Bi4 3_544 7_645 73.35(6)
Bi5 Br2 Bi4 3_554 7_645 112.20(10)
Bi3 Br2 Bi4 7_655 7_655 69.48(6)
Bi3 Br2 Bi4 7_645 7_655 108.84(10)
Bi5 Br2 Bi4 3_544 7_655 112.20(10)
Bi5 Br2 Bi4 3_554 7_655 73.35(6)
Bi4 Br2 Bi4 7_645 7_655 70.28(8)
Bi3 Br2 Bi6 7_655 3_554 70.52(6)
Bi3 Br2 Bi6 7_645 3_554 109.83(10)
Bi5 Br2 Bi6 3_544 3_554 107.28(10)
Bi5 Br2 Bi6 3_554 3_554 68.50(6)
Bi4 Br2 Bi6 7_645 3_554 179.23(12)
Bi4 Br2 Bi6 7_655 3_554 109.75(5)
Bi3 Br2 Bi6 7_655 3_544 109.83(10)
Bi3 Br2 Bi6 7_645 3_544 70.52(6)
Bi5 Br2 Bi6 3_544 3_544 68.50(6)
Bi5 Br2 Bi6 3_554 3_544 107.28(10)
Bi4 Br2 Bi6 7_645 3_544 109.75(5)
Bi4 Br2 Bi6 7_655 3_544 179.23(12)
Bi6 Br2 Bi6 3_554 3_544 70.20(8)
Bi3 Br2 O6 7_655 3_554 96.9(3)
Bi3 Br2 O6 7_645 3_554 141.6(4)
Bi5 Br2 O6 3_544 3_554 81.3(3)
Bi5 Br2 O6 3_554 3_554 36.4(3)
Bi4 Br2 O6 7_645 3_554 146.3(4)
Bi4 Br2 O6 7_655 3_554 100.3(3)
Bi6 Br2 O6 3_554 3_554 34.5(4)
Bi6 Br2 O6 3_544 3_554 80.0(3)
Bi3 Br2 O6 7_655 3_544 141.6(4)
Bi3 Br2 O6 7_645 3_544 96.9(3)
Bi5 Br2 O6 3_544 3_544 36.4(3)
Bi5 Br2 O6 3_554 3_544 81.3(3)
Bi4 Br2 O6 7_645 3_544 100.3(3)
Bi4 Br2 O6 7_655 3_544 146.3(4)
Bi6 Br2 O6 3_554 3_544 80.0(3)
Bi6 Br2 O6 3_544 3_544 34.5(4)
Bi2 Br3 Bi2 7_655 7_645 74.31(10)
Bi2 Br3 O7 7_655 5_756 42.4(3)
Bi2 Br3 O7 7_645 5_756 42.4(3)
Bi2 Br3 Bi3 7_655 7_645 115.05(12)
Bi2 Br3 Bi3 7_645 7_645 73.40(7)
Bi2 Br3 Bi3 7_655 7_655 73.40(7)
Bi2 Br3 Bi3 7_645 7_655 115.05(12)
Bi3 Br3 Bi3 7_645 7_655 71.89(9)
Bi2 Br3 Bi6 7_655 3_544 174.10(12)
Bi2 Br3 Bi6 7_645 3_544 107.35(5)
Bi3 Br3 Bi6 7_645 3_544 70.76(7)
Bi3 Br3 Bi6 7_655 3_544 110.33(11)
Bi2 Br3 Bi6 7_655 3_554 107.35(5)
Bi2 Br3 Bi6 7_645 3_554 174.10(12)
Bi3 Br3 Bi6 7_645 3_554 110.33(11)
Bi3 Br3 Bi6 7_655 3_554 70.76(7)
Bi6 Br3 Bi6 3_544 3_554 70.42(9)
Bi5 O1 Bi5 7_655 7_645 126.8(12)
Bi5 O1 Bi1 7_655 . 108.1(6)
Bi5 O1 Bi1 7_645 . 108.1(6)
Bi5 O1 Bi1 7_655 5 103.0(6)
Bi5 O1 Bi1 7_645 5 103.0(6)
Bi1 O1 Bi1 . 5 106.0(10)
Bi2 O2 Bi4 . 7_655 109.5(5)
Bi2 O2 Bi4 . 7_645 109.5(5)
Bi4 O2 Bi4 7_655 7_645 124.2(9)
Bi2 O2 Bi1 . . 105.8(8)
Bi4 O2 Bi1 7_655 . 103.0(5)
Bi4 O2 Bi1 7_645 . 103.0(5)
Bi3 O3 Bi3 . 7_655 107.9(6)
Bi3 O3 Bi3 . 7_645 107.9(6)
Bi3 O3 Bi3 7_655 7_645 125.4(11)
Bi3 O3 Bi2 . . 110.5(9)
Bi3 O3 Bi2 7_655 . 102.1(6)
Bi3 O3 Bi2 7_645 . 102.1(6)
Bi3 O3 Br3 . . 93.1(6)
Bi3 O3 Br3 7_655 . 69.1(5)
Bi3 O3 Br3 7_645 . 69.1(5)
Bi2 O3 Br3 . . 156.4(9)
Bi3 O4 Bi4 . . 122.9(9)
Bi3 O4 Bi2 . 7_655 111.1(6)
Bi4 O4 Bi2 . 7_655 100.8(5)
Bi3 O4 Bi2 . 7_645 111.1(6)
Bi4 O4 Bi2 . 7_645 100.8(5)
Bi2 O4 Bi2 7_655 7_645 109.0(8)
Bi4 O5 Bi5 . . 123.4(10)
Bi4 O5 Bi1 . 7_655 112.0(6)
Bi5 O5 Bi1 . 7_655 99.5(6)
Bi4 O5 Bi1 . 7_645 112.0(6)
Bi5 O5 Bi1 . 7_645 99.5(6)
Bi1 O5 Bi1 7_655 7_645 108.8(8)
Bi6 O6 Bi1 . 3_655 107.2(6)
Bi5 O6 Bi1 . 3_655 103.1(7)
Bi6 O6 Bi1 . 3_645 107.2(6)
Bi5 O6 Bi1 . 3_645 103.1(7)
Bi1 O6 Bi1 3_655 3_645 98.0(8)
Bi6 O6 Br2 . 3_545 71.4(6)
Bi5 O6 Br2 . 3_545 70.2(5)
Bi1 O6 Br2 3_655 3_545 165.2(6)
Bi1 O6 Br2 3_645 3_545 96.41(18)
Bi6 O6 Br2 . 3 71.4(6)
Bi5 O6 Br2 . 3 70.2(5)
Bi1 O6 Br2 3_655 3 96.41(18)
Bi1 O6 Br2 3_645 3 165.2(6)
Bi6 O7 Bi2 . 3_655 114.7(13)
Bi6 O7 Bi2 . 3_645 114.7(13)
Bi2 O7 Bi2 3_655 3_645 111.3(16)
Bi6 O7 Bi4 . 5_756 149.3(19)
Bi2 O7 Bi4 3_655 5_756 80.5(11)
Bi2 O7 Bi4 3_645 5_756 80.5(11)
Bi6 O8A Bi6 . 1_565 127(3)
Bi6 O8A Bi2 . 3_655 118(3)
Bi6 O8A Bi2 1_565 3_655 105(3)
Bi6 O8A Bi1 . 3_655 107(3)
Bi6 O8A Bi1 1_565 3_655 96(2)
Bi2 O8A Bi1 3_655 3_655 95.6(18)
Bi6 O8 Bi2 1_565 3_665 142(4)
Bi6 O8 Bi1 1_565 3_665 109(3)
Bi2 O8 Bi1 3_665 3_665 109(3)
Bi6 O8 Bi6 1_565 1_575 97(3)
Bi2 O8 Bi6 3_665 1_575 93(2)
Bi1 O8 Bi6 3_665 1_575 81.3(19)
Bi5 O9 Bi5 . 5_756 180.00(6)
Bi5 O9 Bi1 . 7_645 88.06(5)
Bi5 O9 Bi1 5_756 7_645 91.94(5)
Bi5 O9 Bi1 . 7_655 88.06(5)
Bi5 O9 Bi1 5_756 7_655 91.94(5)
Bi1 O9 Bi1 7_645 7_655 91.15(7)

loop_
_geom_bond_atom_site_label_1
_geom_bond_atom_site_label_2
_geom_bond_site_symmetry_2
_geom_bond_distance
_geom_bond_publ_flag
Bi1 O1 . 2.30(3) yes
Bi1 O1 5 2.61(2) yes
Bi1 O2 . 2.645(19) yes
Bi1 O5 7_655 2.463(13) yes
Bi1 O5 7_645 2.463(13) ?
Bi1 O6 3_444 2.654(16) yes
Bi1 O6 3_454 2.654(16) ?
Bi1 O8 8_464 2.63(7) yes
Bi1 O8 3_434 2.63(7) ?
Bi1 O8A 8_454 2.70(6) yes
Bi1 O8A 3_444 2.70(6) ?
Bi1 O9 3_444 2.8039(17) yes
Bi2 Br3 7_655 3.316(4) yes
Bi2 Br3 7_645 3.316(4) ?
Bi2 O2 . 2.20(2) yes
Bi2 O3 . 2.68(2) yes
Bi2 O4 7_655 2.459(12) yes
Bi2 O4 7_645 2.459(12) ?
Bi2 O7 3_444 2.43(2) yes
Bi2 O7 3_454 2.43(2) ?
Bi2 O8 3_434 2.12(7) yes
Bi2 O8 8_464 2.12(7) ?
Bi2 O8A 3_444 2.52(5) yes
Bi2 O8A 8_454 2.52(5) ?
Bi3 Br2 7_655 3.423(3) yes
Bi3 Br2 7_645 3.423(3) ?
Bi3 Br3 7_645 3.412(3) yes
Bi3 Br3 7_655 3.412(3) ?
Bi3 Bi3 7_645 3.600(3) yes
Bi3 Bi3 7_655 3.600(3) ?
Bi3 O3 . 2.20(2) yes
Bi3 O3 7_655 2.254(11) yes
Bi3 O3 7_645 2.254(11) ?
Bi3 O4 . 2.207(19) yes
Bi4 Br1 3 3.4330(18) ?
Bi4 Br1 3_545 3.4330(18) yes
Bi4 Br2 7_645 3.479(3) yes
Bi4 Br2 7_655 3.479(3) ?
Bi4 O2 7_655 2.266(10) yes
Bi4 O2 7_645 2.266(10) ?
Bi4 O4 . 2.27(2) yes
Bi4 O5 . 2.18(2) yes
Bi4 O7 5_756 3.15(5) ?
Bi5 Br1 3_545 3.578(2) yes
Bi5 Br1 3 3.578(2) ?
Bi5 Br2 3 3.470(4) yes
Bi5 Br2 3_545 3.470(4) ?
Bi5 O1 7_655 2.240(12) yes
Bi5 O1 7_645 2.240(12) ?
Bi5 O5 . 2.35(2) yes
Bi5 O6 . 2.19(2) yes
Bi5 O9 . 2.473(2) yes
Bi6 Br3 3 3.473(4) yes
Bi6 Br3 3_545 3.473(4) ?
Bi6 O6 . 2.08(2) yes
Bi6 O7 . 2.24(5) yes
Bi6 O8 1_545 2.04(7) ?
Bi6 O8 6_565 2.04(7) yes
Bi6 O8 6_575 3.21(8) ?
Bi6 O8 1_535 3.21(8) ?
Bi6 O8A . 2.04(8) yes
Bi6 O8A 6 2.04(8) ?
Bi6 O8A 6_565 2.43(8) yes
Bi6 O8A 1_545 2.43(8) ?
